data_1552556
loop_
_publ_author_name
'Guo, Xiaofeng'
'Zhao, Bin'
'Fan, Zhijin'
'Yang, Dongyan'
'Zhang, Nailou'
'Wu, Qifan'
'Yu, Bin'
'Zhou, Shuang'
'Kalinina, Tatiana A.'
'Belskaya, Nataliya P.'

_publ_section_title
;
 Discovery of Novel Thiazole Carboxamides as Antifungal Succinate
 Dehydrogenase Inhibitors.
;
_journal_issue 6
_journal_name_full 'Journal of agricultural and food chemistry'
_journal_page_first 1647
_journal_page_last 1655
_journal_paper_doi 10.1021/acs.jafc.8b06935
_journal_volume 67
_journal_year 2019
_chemical_formula_sum 'C16 H18 N2 O2 S'
_chemical_formula_weight 302.38
_space_group_crystal_system monoclinic
_space_group_IT_number 14
_space_group_name_Hall '-P 2ybc'
_space_group_name_H-M_alt 'P 1 21/c 1'
_atom_sites_solution_hydrogens mixed
_audit_creation_method SHELXL-2014/8
_cell_angle_alpha 90
_cell_angle_beta 97.51(3)
_cell_angle_gamma 90
_cell_formula_units_Z 4
_cell_length_a 17.488(4)
_cell_length_b 8.8509(18)
_cell_length_c 9.5081(19)
_cell_measurement_reflns_used 3576
_cell_measurement_temperature 113(2)
_cell_measurement_theta_max 27.9544
_cell_measurement_theta_min 1.1745
_cell_volume 1459.1(5)
_computing_cell_refinement crystalclear
_computing_data_collection crystalclear
_computing_data_reduction crystalclear
_computing_molecular_graphics 'Bruker SHELXTL'
_computing_publication_material 'Bruker SHELXTL'
_computing_structure_refinement 'SHELXL-97 (Sheldrick, 1997)'
_computing_structure_solution 'SHELXS-97 (Sheldrick, 1990)'
_diffrn_ambient_temperature 113(2)
_diffrn_measured_fraction_theta_full 1.000
_diffrn_measured_fraction_theta_max 0.996
_diffrn_measurement_device_type 'rigaku saturn'
_diffrn_radiation_type MoK\a
_diffrn_radiation_wavelength 0.71073
_diffrn_reflns_av_R_equivalents 0.0865
_diffrn_reflns_av_unetI/netI 0.0608
_diffrn_reflns_Laue_measured_fraction_full 1.000
_diffrn_reflns_Laue_measured_fraction_max 0.996
_diffrn_reflns_limit_h_max 22
_diffrn_reflns_limit_h_min -22
_diffrn_reflns_limit_k_max 11
_diffrn_reflns_limit_k_min -11
_diffrn_reflns_limit_l_max 12
_diffrn_reflns_limit_l_min -12
_diffrn_reflns_number 16962
_diffrn_reflns_point_group_measured_fraction_full 1.000
_diffrn_reflns_point_group_measured_fraction_max 0.996
_diffrn_reflns_theta_full 25.242
_diffrn_reflns_theta_max 27.854
_diffrn_reflns_theta_min 1.174
_diffrn_standards_decay_% 0
_diffrn_standards_interval_count 0
_diffrn_standards_interval_time 0
_diffrn_standards_number 0
_exptl_absorpt_coefficient_mu 0.228
_exptl_absorpt_correction_T_max 1.0000
_exptl_absorpt_correction_T_min 0.7242
_exptl_absorpt_correction_type multi-scan
_exptl_absorpt_process_details crystalclear
_exptl_crystal_colour Colorless
_exptl_crystal_density_diffrn 1.377
_exptl_crystal_description Prism
_exptl_crystal_F_000 640
_exptl_crystal_size_max 0.200
_exptl_crystal_size_mid 0.180
_exptl_crystal_size_min 0.120
_refine_diff_density_max 0.989
_refine_diff_density_min -0.437
_refine_diff_density_rms 0.074
_refine_ls_extinction_method none
_refine_ls_goodness_of_fit_ref 1.030
_refine_ls_hydrogen_treatment mixed
_refine_ls_matrix_type full
_refine_ls_number_parameters 196
_refine_ls_number_reflns 3462
_refine_ls_number_restraints 1
_refine_ls_restrained_S_all 1.029
_refine_ls_R_factor_all 0.1005
_refine_ls_R_factor_gt 0.0762
_refine_ls_shift/su_max 0.004
_refine_ls_shift/su_mean 0.000
_refine_ls_structure_factor_coef Fsqd
_refine_ls_weighting_details 'w=1/[\s^2^(Fo^2^)+(0.1434P)^2^+0.5435P] where P=(Fo^2^+2Fc^2^)/3'
_refine_ls_weighting_scheme calc
_refine_ls_wR_factor_gt 0.2098
_refine_ls_wR_factor_ref 0.2317
_reflns_Friedel_coverage 0.000
_reflns_number_gt 2733
_reflns_number_total 3462
_reflns_threshold_expression 'I > 2\s(I)'
_cod_data_source_file jf8b06935_si_001.cif
_cod_data_source_block R20180621A1
_cod_depositor_comments
;
The following automatic conversions were performed:

data item '_exptl_absorpt_correction_type' value 'Multi-scan' was
changed to 'multi-scan' in accordance with the
/home/data/users/saulius/crontab/automatic-downloads/current/ACS/lib/dictionaries/cif_core.dic
dictionary named 'cif_core.dic' version 2.4.2 last updated on
2011-04-26.

Automatic conversion script
Id: cif_fix_values 6909 2019-04-08 15:41:33Z antanas 
;
_cod_original_sg_symbol_H-M 'P 21/c'
_cod_database_code 1552556
_shelx_shelxl_version_number 2014/8
_shelx_space_group_comment
;
The symmetry employed for this shelxl refinement is uniquely defined
by the following loop, which should always be used as a source of
symmetry information in preference to the above space-group names.
They are only intended as comments.
;
_shelx_estimated_absorpt_t_min 0.956
_shelx_estimated_absorpt_t_max 0.973

loop_
_space_group_symop_operation_xyz
'x, y, z'
'-x, y+1/2, -z+1/2'
'-x, -y, -z'
'x, -y-1/2, z-1/2'

loop_
_atom_site_label
_atom_site_type_symbol
_atom_site_fract_x
_atom_site_fract_y
_atom_site_fract_z
_atom_site_U_iso_or_equiv
_atom_site_adp_type
_atom_site_occupancy
_atom_site_site_symmetry_order
_atom_site_calc_flag
_atom_site_refinement_flags_posn
_atom_site_refinement_flags_adp
S1 S 0.40000(4) 0.43456(9) 0.51900(8) 0.0302(3) Uani 1 1 d . .
O1 O 0.33351(13) 0.0379(2) 0.3993(2) 0.0329(6) Uani 1 1 d . .
O2 O 0.28155(13) 0.4946(2) 0.2697(2) 0.0312(5) Uani 1 1 d . .
N1 N 0.42236(14) 0.1530(3) 0.5764(3) 0.0291(6) Uani 1 1 d . .
N2 N 0.24826(14) 0.2457(3) 0.2229(3) 0.0251(6) Uani 1 1 d D .
C1 C 0.50727(19) 0.3187(4) 0.7394(3) 0.0369(8) Uani 1 1 d . .
H1A H 0.5108 0.2324 0.8045 0.055 Uiso 1 1 calc R U
H1B H 0.4943 0.4099 0.7898 0.055 Uiso 1 1 calc R U
H1C H 0.5569 0.3331 0.7038 0.055 Uiso 1 1 calc R U
C2 C 0.44573(18) 0.2893(4) 0.6173(3) 0.0309(7) Uani 1 1 d . .
C3 C 0.36592(17) 0.1631(4) 0.4631(3) 0.0255(6) Uani 1 1 d . .
C4 C 0.34510(16) 0.3053(3) 0.4145(3) 0.0256(6) Uani 1 1 d . .
C5 C 0.28837(16) 0.3586(3) 0.2964(3) 0.0235(6) Uani 1 1 d . .
C6 C 0.3522(2) -0.1054(4) 0.4673(4) 0.0367(8) Uani 1 1 d . .
H6A H 0.4080 -0.1222 0.4754 0.055 Uiso 1 1 calc R U
H6B H 0.3253 -0.1864 0.4106 0.055 Uiso 1 1 calc R U
H6C H 0.3359 -0.1049 0.5622 0.055 Uiso 1 1 calc R U
C7 C 0.18928(16) 0.2526(3) 0.1067(3) 0.0215(6) Uani 1 1 d . .
C8 C 0.16012(18) 0.3893(3) 0.0501(3) 0.0275(7) Uani 1 1 d . .
H8 H 0.1795 0.4825 0.0895 0.033 Uiso 1 1 calc R U
C9 C 0.10184(18) 0.3868(3) -0.0655(4) 0.0318(7) Uani 1 1 d . .
H9 H 0.0806 0.4792 -0.1037 0.038 Uiso 1 1 calc R U
C10 C 0.07488(18) 0.2513(4) -0.1244(3) 0.0306(7) Uani 1 1 d . .
H10 H 0.0361 0.2517 -0.2043 0.037 Uiso 1 1 calc R U
C11 C 0.10364(16) 0.1140(3) -0.0686(3) 0.0246(6) Uani 1 1 d . .
C12 C 0.07255(19) -0.0314(4) -0.1382(3) 0.0312(7) Uani 1 1 d . .
H12A H 0.0204 -0.0502 -0.1121 0.037 Uiso 1 1 calc R U
H12B H 0.0675 -0.0191 -0.2424 0.037 Uiso 1 1 calc R U
C13 C 0.1227(3) -0.1664(4) -0.0963(5) 0.0591(12) Uani 1 1 d . .
H13A H 0.0938 -0.2596 -0.1266 0.071 Uiso 1 1 calc R U
H13B H 0.1689 -0.1624 -0.1463 0.071 Uiso 1 1 calc R U
C14 C 0.1471(3) -0.1728(4) 0.0566(5) 0.0580(12) Uani 1 1 d . .
H14A H 0.1793 -0.2639 0.0784 0.070 Uiso 1 1 calc R U
H14B H 0.1009 -0.1830 0.1059 0.070 Uiso 1 1 calc R U
C15 C 0.19269(18) -0.0342(3) 0.1144(4) 0.0280(7) Uani 1 1 d . .
H15A H 0.1925 -0.0296 0.2184 0.034 Uiso 1 1 calc R U
H15B H 0.2469 -0.0455 0.0964 0.034 Uiso 1 1 calc R U
C16 C 0.16099(16) 0.1132(3) 0.0493(3) 0.0212(6) Uani 1 1 d . .
H2 H 0.259(2) 0.153(2) 0.259(4) 0.053(12) Uiso 1 1 d D .

loop_
_atom_site_aniso_label
_atom_site_aniso_U_11
_atom_site_aniso_U_22
_atom_site_aniso_U_33
_atom_site_aniso_U_23
_atom_site_aniso_U_13
_atom_site_aniso_U_12
S1 0.0289(4) 0.0315(5) 0.0291(4) -0.0062(3) 0.0001(3) -0.0080(3)
O1 0.0409(13) 0.0233(11) 0.0303(12) -0.0012(9) -0.0107(10) -0.0009(9)
O2 0.0353(12) 0.0212(10) 0.0359(13) -0.0020(9) 0.0001(10) -0.0027(9)
N1 0.0254(13) 0.0376(15) 0.0228(13) -0.0007(11) -0.0019(10) -0.0028(11)
N2 0.0298(13) 0.0186(12) 0.0248(13) -0.0007(10) -0.0040(11) 0.0005(10)
C1 0.0313(16) 0.054(2) 0.0237(15) -0.0058(15) -0.0041(13) -0.0080(15)
C2 0.0261(15) 0.0420(19) 0.0239(15) -0.0034(14) 0.0008(12) -0.0048(13)
C3 0.0251(14) 0.0302(15) 0.0203(14) -0.0048(12) 0.0005(11) -0.0011(12)
C4 0.0240(14) 0.0286(15) 0.0239(15) -0.0059(12) 0.0020(12) -0.0052(12)
C5 0.0252(14) 0.0223(14) 0.0231(14) -0.0013(11) 0.0034(11) -0.0002(11)
C6 0.0444(19) 0.0262(16) 0.0370(19) 0.0022(14) -0.0037(16) 0.0063(14)
C7 0.0224(13) 0.0188(13) 0.0228(14) -0.0007(11) 0.0009(11) -0.0006(10)
C8 0.0319(16) 0.0178(13) 0.0315(16) -0.0004(12) -0.0003(13) 0.0013(11)
C9 0.0350(17) 0.0215(14) 0.0364(17) 0.0073(13) -0.0043(14) 0.0040(12)
C10 0.0281(15) 0.0301(15) 0.0308(16) 0.0043(13) -0.0064(13) -0.0009(12)
C11 0.0245(14) 0.0235(14) 0.0254(15) 0.0007(12) 0.0018(12) -0.0039(11)
C12 0.0354(17) 0.0280(16) 0.0285(16) -0.0033(13) -0.0015(13) -0.0082(13)
C13 0.073(3) 0.0296(19) 0.067(3) -0.0121(19) -0.018(2) -0.0070(19)
C14 0.078(3) 0.0191(16) 0.069(3) 0.0017(18) -0.021(2) -0.0081(18)
C15 0.0323(16) 0.0177(13) 0.0322(16) 0.0036(12) -0.0029(13) 0.0016(12)
C16 0.0225(13) 0.0174(13) 0.0243(14) 0.0027(11) 0.0054(11) -0.0001(10)

loop_
_atom_type_symbol
_atom_type_description
_atom_type_scat_dispersion_real
_atom_type_scat_dispersion_imag
_atom_type_scat_source
C C 0.0033 0.0016 'International Tables Vol C Tables 4.2.6.8 and 6.1.1.4'
H H 0.0000 0.0000 'International Tables Vol C Tables 4.2.6.8 and 6.1.1.4'
N N 0.0061 0.0033 'International Tables Vol C Tables 4.2.6.8 and 6.1.1.4'
O O 0.0106 0.0060 'International Tables Vol C Tables 4.2.6.8 and 6.1.1.4'
S S 0.1246 0.1234 'International Tables Vol C Tables 4.2.6.8 and 6.1.1.4'

loop_
_geom_angle_atom_site_label_1
_geom_angle_atom_site_label_2
_geom_angle_atom_site_label_3
_geom_angle
C4 S1 C2 90.08(15)
C3 O1 C6 117.6(2)
C2 N1 C3 109.7(3)
C5 N2 C7 130.2(2)
C5 N2 H2 114(3)
C7 N2 H2 115(3)
C2 C1 H1A 109.5
C2 C1 H1B 109.5
H1A C1 H1B 109.5
C2 C1 H1C 109.5
H1A C1 H1C 109.5
H1B C1 H1C 109.5
N1 C2 C1 123.5(3)
N1 C2 S1 114.8(2)
C1 C2 S1 121.7(3)
O1 C3 N1 121.2(3)
O1 C3 C4 121.5(3)
N1 C3 C4 117.3(3)
C3 C4 C5 132.2(3)
C3 C4 S1 108.1(2)
C5 C4 S1 119.7(2)
O2 C5 N2 125.6(3)
O2 C5 C4 120.4(3)
N2 C5 C4 114.0(3)
O1 C6 H6A 109.5
O1 C6 H6B 109.5
H6A C6 H6B 109.5
O1 C6 H6C 109.5
H6A C6 H6C 109.5
H6B C6 H6C 109.5
C8 C7 N2 122.2(3)
C8 C7 C16 121.1(3)
N2 C7 C16 116.7(2)
C7 C8 C9 118.9(3)
C7 C8 H8 120.6
C9 C8 H8 120.6
C10 C9 C8 120.5(3)
C10 C9 H9 119.7
C8 C9 H9 119.7
C9 C10 C11 121.1(3)
C9 C10 H10 119.5
C11 C10 H10 119.5
C10 C11 C16 119.6(3)
C10 C11 C12 118.9(3)
C16 C11 C12 121.5(3)
C13 C12 C11 113.3(3)
C13 C12 H12A 108.9
C11 C12 H12A 108.9
C13 C12 H12B 108.9
C11 C12 H12B 108.9
H12A C12 H12B 107.7
C14 C13 C12 112.2(4)
C14 C13 H13A 109.2
C12 C13 H13A 109.2
C14 C13 H13B 109.2
C12 C13 H13B 109.2
H13A C13 H13B 107.9
C13 C14 C15 113.5(3)
C13 C14 H14A 108.9
C15 C14 H14A 108.9
C13 C14 H14B 108.9
C15 C14 H14B 108.9
H14A C14 H14B 107.7
C16 C15 C14 113.5(3)
C16 C15 H15A 108.9
C14 C15 H15A 108.9
C16 C15 H15B 108.9
C14 C15 H15B 108.9
H15A C15 H15B 107.7
C11 C16 C7 118.8(2)
C11 C16 C15 121.0(3)
C7 C16 C15 120.1(2)

loop_
_geom_bond_atom_site_label_1
_geom_bond_atom_site_label_2
_geom_bond_distance
S1 C4 1.723(3)
S1 C2 1.723(3)
O1 C3 1.352(4)
O1 C6 1.441(4)
O2 C5 1.233(4)
N1 C2 1.316(4)
N1 C3 1.365(4)
N2 C5 1.360(4)
N2 C7 1.411(4)
N2 H2 0.898(10)
C1 C2 1.499(4)
C1 H1A 0.9800
C1 H1B 0.9800
C1 H1C 0.9800
C3 C4 1.373(4)
C4 C5 1.475(4)
C6 H6A 0.9800
C6 H6B 0.9800
C6 H6C 0.9800
C7 C8 1.394(4)
C7 C16 1.412(4)
C8 C9 1.398(4)
C8 H8 0.9500
C9 C10 1.381(4)
C9 H9 0.9500
C10 C11 1.394(4)
C10 H10 0.9500
C11 C16 1.403(4)
C11 C12 1.515(4)
C12 C13 1.504(5)
C12 H12A 0.9900
C12 H12B 0.9900
C13 C14 1.462(6)
C13 H13A 0.9900
C13 H13B 0.9900
C14 C15 1.525(4)
C14 H14A 0.9900
C14 H14B 0.9900
C15 C16 1.517(4)
C15 H15A 0.9900
C15 H15B 0.9900

loop_
_geom_hbond_atom_site_label_D
_geom_hbond_atom_site_label_H
_geom_hbond_atom_site_label_A
_geom_hbond_distance_DH
_geom_hbond_distance_HA
_geom_hbond_distance_DA
_geom_hbond_angle_DHA
_geom_hbond_site_symmetry_A
N2 H2 O1 0.898(10) 2.02(3) 2.787(3) 142(4) .
C8 H8 O2 0.95 2.31 2.929(4) 122.3 .
C6 H6C O2 0.98 2.50 3.417(4) 156.1 4_566

loop_
_geom_torsion_atom_site_label_1
_geom_torsion_atom_site_label_2
_geom_torsion_atom_site_label_3
_geom_torsion_atom_site_label_4
_geom_torsion
C3 N1 C2 C1 179.9(3)
C3 N1 C2 S1 -0.2(3)
C4 S1 C2 N1 0.0(3)
C4 S1 C2 C1 180.0(3)
C6 O1 C3 N1 9.0(4)
C6 O1 C3 C4 -172.9(3)
C2 N1 C3 O1 178.5(3)
C2 N1 C3 C4 0.3(4)
O1 C3 C4 C5 1.0(5)
N1 C3 C4 C5 179.2(3)
O1 C3 C4 S1 -178.5(2)
N1 C3 C4 S1 -0.3(3)
C2 S1 C4 C3 0.2(2)
C2 S1 C4 C5 -179.4(2)
C7 N2 C5 O2 -2.7(5)
C7 N2 C5 C4 178.8(3)
C3 C4 C5 O2 -177.5(3)
S1 C4 C5 O2 2.0(4)
C3 C4 C5 N2 1.1(5)
S1 C4 C5 N2 -179.4(2)
C5 N2 C7 C8 -2.4(5)
C5 N2 C7 C16 177.3(3)
N2 C7 C8 C9 179.8(3)
C16 C7 C8 C9 0.0(5)
C7 C8 C9 C10 -1.4(5)
C8 C9 C10 C11 1.5(5)
C9 C10 C11 C16 -0.1(5)
C9 C10 C11 C12 -179.5(3)
C10 C11 C12 C13 163.5(3)
C16 C11 C12 C13 -15.8(5)
C11 C12 C13 C14 45.8(5)
C12 C13 C14 C15 -59.2(5)
C13 C14 C15 C16 40.3(5)
C10 C11 C16 C7 -1.3(4)
C12 C11 C16 C7 178.1(3)
C10 C11 C16 C15 179.0(3)
C12 C11 C16 C15 -1.7(4)
C8 C7 C16 C11 1.3(4)
N2 C7 C16 C11 -178.5(3)
C8 C7 C16 C15 -178.9(3)
N2 C7 C16 C15 1.3(4)
C14 C15 C16 C11 -10.0(4)
C14 C15 C16 C7 170.3(3)
